data_7237170
loop_
_publ_author_name
'Szimhardt, Norbert'
'Wurzenberger, Maximilian H. H.'
'Zeisel, Lukas'
'Gruhne, Michael S.'
'Lommel, Marcus'
'Stierstorfer, J\"org'

_publ_section_title
;
 Maximization of the energy capability level in transition metal complexes
 through application of 1-amino- and 2-amino-5H-tetrazole ligands
;
_journal_issue 33
_journal_name_full 'Journal of Materials Chemistry A'
_journal_page_first 16257
_journal_paper_doi 10.1039/C8TA06326E
_journal_volume 6
_journal_year 2018
_chemical_formula_moiety 'C H3 N5'
_chemical_formula_sum 'C H3 N5'
_chemical_formula_weight 85.08
_chemical_name_common 1-amino-5H-tetrazole
_chemical_name_systematic
;
1-amino-5H-tetrazole
;
_space_group_IT_number 19
_space_group_name_Hall 'P 2ac 2ab'
_space_group_name_H-M_alt 'P 21 21 21'
_symmetry_cell_setting orthorhombic
_symmetry_Int_Tables_number 19
_symmetry_space_group_name_Hall 'P 2ac 2ab'
_symmetry_space_group_name_H-M 'P 21 21 21'
_atom_sites_solution_hydrogens difmap
_audit_creation_date 2018-01-18
_audit_creation_method SHELXL-2013
_audit_update_record
;
2018-04-04 deposited with the CCDC.
2018-08-03 downloaded from the CCDC.
;
_cell_angle_alpha 90
_cell_angle_beta 90
_cell_angle_gamma 90
_cell_formula_units_Z 4
_cell_length_a 5.0889(3)
_cell_length_b 6.5662(5)
_cell_length_c 11.1652(8)
_cell_measurement_reflns_used 1454
_cell_measurement_temperature 143(2)
_cell_measurement_theta_max 32.2070
_cell_measurement_theta_min 5.0830
_cell_volume 373.08(4)
_computing_cell_refinement 'CrysAlisPro 1.171.38.46 (Rigaku OD, 2015)'
_computing_data_collection 'CrysAlisPro 1.171.38.46 (Rigaku OD, 2015)'
_computing_data_reduction 'CrysAlisPro 1.171.38.46 (Rigaku OD, 2015)'
_computing_structure_refinement 'SHELXL-2013 (Sheldrick, 2013)'
_diffrn_ambient_temperature 143(2)
_diffrn_detector 'CCD plate'
_diffrn_detector_area_resol_mean 15.9809
_diffrn_detector_type Sapphire3
_diffrn_measured_fraction_theta_full 0.995
_diffrn_measured_fraction_theta_max 0.996
_diffrn_measurement_details
;
List of Runs (angles in degrees, time in seconds):

  # Type    Start    End  Width  t~exp~   \w     \q     \k     \f   Frames
#--------------------------------------------------------------------------
  1  \w    -52.00  44.00   1.00    5.00    --  -28.70  19.00 120.00   96
  2  \w     79.00 110.00   1.00    5.00    --   29.79 179.00  60.00   31
  3  \w    -20.00  72.00   1.00    5.00    --   29.79 -99.00-150.00   92
  4  \w     27.00 109.00   1.00    5.00    --   29.79-163.00-163.00   82
  5  \w    -83.00 -57.00   1.00    5.00    --  -28.70-179.00 -60.00   26
  6  \w    -80.00 -47.00   1.00    5.00    --  -28.70-179.00 150.00   33
  7  \w   -102.00 -13.00   1.00    5.00    --  -28.70 -38.00 -60.00   89
;
_diffrn_measurement_device 'four-circle diffractometer'
_diffrn_measurement_device_type 'Xcalibur, Sapphire3'
_diffrn_measurement_method '\w scans'
_diffrn_orient_matrix_UB_11 0.0024404000
_diffrn_orient_matrix_UB_12 -0.0543840000
_diffrn_orient_matrix_UB_13 -0.0548468000
_diffrn_orient_matrix_UB_21 0.0365738000
_diffrn_orient_matrix_UB_22 0.0903093000
_diffrn_orient_matrix_UB_23 -0.0306220000
_diffrn_orient_matrix_UB_31 0.1345213000
_diffrn_orient_matrix_UB_32 -0.0236581000
_diffrn_orient_matrix_UB_33 0.0092729000
_diffrn_radiation_monochromator graphite
_diffrn_radiation_probe x-ray
_diffrn_radiation_type MoK\a
_diffrn_radiation_wavelength 0.71073
_diffrn_reflns_av_R_equivalents 0.0166
_diffrn_reflns_av_sigmaI/netI 0.0286
_diffrn_reflns_av_unetI/netI 0.0154
_diffrn_reflns_Laue_measured_fraction_full 0.995
_diffrn_reflns_Laue_measured_fraction_max 0.996
_diffrn_reflns_limit_h_max 6
_diffrn_reflns_limit_h_min -5
_diffrn_reflns_limit_k_max 8
_diffrn_reflns_limit_k_min -7
_diffrn_reflns_limit_l_max 13
_diffrn_reflns_limit_l_min -13
_diffrn_reflns_number 2753
_diffrn_reflns_point_group_measured_fraction_full 0.997
_diffrn_reflns_point_group_measured_fraction_max 0.997
_diffrn_reflns_theta_full 25.242
_diffrn_reflns_theta_max 25.992
_diffrn_reflns_theta_min 4.401
_diffrn_source 'fine-focus sealed X-ray tube'
_exptl_absorpt_coefficient_mu 0.119
_exptl_absorpt_correction_T_max 1.00000
_exptl_absorpt_correction_T_min 0.87247
_exptl_absorpt_correction_type multi-scan
_exptl_absorpt_process_details
;
CrysAlisPro 1.171.38.46 (Rigaku Oxford Diffraction, 2015)
Empirical absorption correction using spherical harmonics,
 implemented in SCALE3 ABSPACK scaling algorithm.
;
_exptl_crystal_colour colorless
_exptl_crystal_density_diffrn 1.515
_exptl_crystal_description rod
_exptl_crystal_F_000 176
_exptl_crystal_size_max 0.500
_exptl_crystal_size_mid 0.400
_exptl_crystal_size_min 0.200
_refine_diff_density_max 0.115
_refine_diff_density_min -0.132
_refine_diff_density_rms 0.029
_refine_ls_abs_structure_details
;
 Flack x determined using 265 quotients [(I+)-(I-)]/[(I+)+(I-)]
 (Parsons and Flack (2004), Acta Cryst. A60, s61).
;
_refine_ls_abs_structure_Flack -2.3(10)
_refine_ls_extinction_method none
_refine_ls_goodness_of_fit_ref 1.133
_refine_ls_hydrogen_treatment refall
_refine_ls_matrix_type full
_refine_ls_number_parameters 67
_refine_ls_number_reflns 730
_refine_ls_number_restraints 0
_refine_ls_restrained_S_all 1.133
_refine_ls_R_factor_all 0.0226
_refine_ls_R_factor_gt 0.0208
_refine_ls_shift/su_max 0.000
_refine_ls_shift/su_mean 0.000
_refine_ls_structure_factor_coef Fsqd
_refine_ls_weighting_details 'w=1/[\s^2^(Fo^2^)+(0.0218P)^2^+0.0395P] where P=(Fo^2^+2Fc^2^)/3'
_refine_ls_weighting_scheme calc
_refine_ls_wR_factor_gt 0.0494
_refine_ls_wR_factor_ref 0.0504
_reflns_Friedel_coverage 0.604
_reflns_Friedel_fraction_full 1.000
_reflns_Friedel_fraction_max 1.000
_reflns_number_gt 701
_reflns_number_total 730
_reflns_threshold_expression 'I > 2\s(I)'
_cod_data_source_file c8ta06326e2.cif
_cod_data_source_block nx013
_cod_database_code 7237170
_shelx_space_group_comment
;
The symmetry employed for this shelxl refinement is uniquely defined
by the following loop, which should always be used as a source of
symmetry information in preference to the above space-group names.
They are only intended as comments.
;
_shelx_estimated_absorpt_t_min 0.943
_shelx_estimated_absorpt_t_max 0.977
_shelxl_version_number 2013-4

loop_
_space_group_symop_operation_xyz
'x, y, z'
'-x+1/2, -y, z+1/2'
'x+1/2, -y+1/2, -z'
'-x, y+1/2, -z+1/2'

loop_
_atom_site_label
_atom_site_type_symbol
_atom_site_fract_x
_atom_site_fract_y
_atom_site_fract_z
_atom_site_U_iso_or_equiv
_atom_site_adp_type
_atom_site_occupancy
_atom_site_site_symmetry_order
_atom_site_calc_flag
N1 N 0.2087(2) 0.97035(17) 0.07911(10) 0.0182(3) Uani 1 1 d
N2 N -0.0133(2) 0.8602(2) 0.07149(12) 0.0252(3) Uani 1 1 d
N3 N -0.0055(3) 0.7334(2) 0.16068(12) 0.0280(3) Uani 1 1 d
N4 N 0.2205(3) 0.7583(2) 0.22568(11) 0.0267(3) Uani 1 1 d
N5 N 0.2787(3) 1.1194(2) -0.00468(12) 0.0242(3) Uani 1 1 d
C1 C 0.3472(3) 0.9072(2) 0.17255(13) 0.0219(3) Uani 1 1 d
H1 H 0.511(4) 0.963(3) 0.1936(15) 0.033(5) Uiso 1 1 d
H5A H 0.311(4) 1.056(3) -0.0721(19) 0.047(6) Uiso 1 1 d
H5B H 0.135(4) 1.203(3) -0.0097(17) 0.036(5) Uiso 1 1 d

loop_
_atom_site_aniso_label
_atom_site_aniso_U_11
_atom_site_aniso_U_22
_atom_site_aniso_U_33
_atom_site_aniso_U_23
_atom_site_aniso_U_13
_atom_site_aniso_U_12
N1 0.0179(5) 0.0171(6) 0.0195(6) -0.0013(5) 0.0001(5) 0.0001(5)
N2 0.0217(6) 0.0252(6) 0.0287(7) -0.0012(6) -0.0015(6) -0.0048(6)
N3 0.0280(7) 0.0257(7) 0.0303(7) 0.0010(6) 0.0011(6) -0.0047(6)
N4 0.0296(7) 0.0252(7) 0.0251(6) 0.0017(5) -0.0009(6) 0.0003(6)
N5 0.0262(7) 0.0215(6) 0.0251(7) 0.0057(5) 0.0014(6) 0.0014(6)
C1 0.0215(7) 0.0227(8) 0.0214(7) -0.0019(6) -0.0018(6) 0.0000(6)

loop_
_atom_type_symbol
_atom_type_description
_atom_type_scat_dispersion_real
_atom_type_scat_dispersion_imag
_atom_type_scat_source
C C 0.0033 0.0016 'International Tables Vol C Tables 4.2.6.8 and 6.1.1.4'
N N 0.0061 0.0033 'International Tables Vol C Tables 4.2.6.8 and 6.1.1.4'
H H 0.0000 0.0000 'International Tables Vol C Tables 4.2.6.8 and 6.1.1.4'

loop_
_geom_angle_atom_site_label_1
_geom_angle_atom_site_label_2
_geom_angle_atom_site_label_3
_geom_angle
C1 N1 N2 109.18(12)
C1 N1 N5 127.52(12)
N2 N1 N5 123.22(11)
N3 N2 N1 105.70(12)
N2 N3 N4 110.85(12)
C1 N4 N3 105.16(13)
N1 N5 H5A 106.9(13)
N1 N5 H5B 104.7(12)
H5A N5 H5B 112.4(18)
N4 C1 N1 109.11(13)
N4 C1 H1 127.8(11)
N1 C1 H1 123.1(11)

loop_
_geom_bond_atom_site_label_1
_geom_bond_atom_site_label_2
_geom_bond_distance
N1 C1 1.3258(18)
N1 N2 1.3441(16)
N1 N5 1.4002(16)
N2 N3 1.2985(19)
N3 N4 1.3697(18)
N4 C1 1.313(2)
N5 H5A 0.88(2)
N5 H5B 0.92(2)
C1 H1 0.94(2)

loop_
_geom_hbond_atom_site_label_D
_geom_hbond_atom_site_label_H
_geom_hbond_atom_site_label_A
_geom_hbond_distance_DH
_geom_hbond_distance_HA
_geom_hbond_distance_DA
_geom_hbond_angle_DHA
_geom_hbond_site_symmetry_A
N5 H5A N3 0.88(2) 2.34(2) 3.100(2) 145.5(17) 3_565
N5 H5A N4 0.88(2) 2.57(2) 3.1159(18) 121.3(16) 2_574
N5 H5B N5 0.92(2) 2.16(2) 3.0702(16) 171.4(17) 3_475

loop_
_geom_torsion_atom_site_label_1
_geom_torsion_atom_site_label_2
_geom_torsion_atom_site_label_3
_geom_torsion_atom_site_label_4
_geom_torsion
C1 N1 N2 N3 0.34(15)
N5 N1 N2 N3 177.35(12)
N1 N2 N3 N4 -0.64(16)
N2 N3 N4 C1 0.71(17)
N3 N4 C1 N1 -0.48(16)
N2 N1 C1 N4 0.10(16)
N5 N1 C1 N4 -176.75(13)
